data_4326078
loop_
_publ_author_name
'Daram Jung'
'Rie Chamura'
'Yoichi Habata'
'Shim Sung Lee'

_publ_section_title
;
 Extra Large Macrocycle: 40-Membered Macrocycle via 2:2 Cyclization and
 Its Dimercury(II) Complex
;
_journal_name_full 'Inorganic Chemistry'
_journal_page_first 8392
_journal_page_last 8396
_journal_paper_doi 10.1021/ic2009607
_journal_volume 50
_journal_year 2011
_chemical_formula_moiety
;
C60 H72 N4 O8 S4
;
_chemical_formula_sum 'C60 H72 N4 O8 S4'
_chemical_formula_weight 1105.46
_chemical_name_systematic
; 
 ? 
;
_space_group_IT_number 2
_symmetry_cell_setting triclinic
_symmetry_space_group_name_Hall '-P 1'
_symmetry_space_group_name_H-M 'P -1'
_atom_sites_solution_hydrogens geom
_atom_sites_solution_primary direct
_atom_sites_solution_secondary difmap
_audit_creation_method SHELXL-97
_cell_angle_alpha 65.292(2)
_cell_angle_beta 89.438(2)
_cell_angle_gamma 73.899(2)
_cell_formula_units_Z 1
_cell_length_a 11.1337(4)
_cell_length_b 11.4072(4)
_cell_length_c 12.8970(4)
_cell_measurement_reflns_used 8880
_cell_measurement_temperature 173(2)
_cell_measurement_theta_max 29.73
_cell_measurement_theta_min 2.36
_cell_volume 1419.04(9)
_computing_cell_refinement 'Bruker SAINT'
_computing_data_collection 'Bruker APEX2'
_computing_data_reduction 'Bruker SAINT'
_computing_molecular_graphics 'Bruker SHELXTL'
_computing_publication_material 'Bruker SHELXTL'
_computing_structure_refinement 'SHELXL-97 (Sheldrick, 2008)'
_computing_structure_solution 'SHELXS-97 (Sheldrick, 2008)'
_diffrn_ambient_temperature 173(2)
_diffrn_measured_fraction_theta_full 0.998
_diffrn_measured_fraction_theta_max 0.998
_diffrn_measurement_device_type 'Bruker APEX-II CCD'
_diffrn_measurement_method '\f and \w scans'
_diffrn_radiation_monochromator graphite
_diffrn_radiation_source 'fine-focus sealed tube'
_diffrn_radiation_type MoK\a
_diffrn_radiation_wavelength 0.71073
_diffrn_reflns_av_R_equivalents 0.0297
_diffrn_reflns_av_sigmaI/netI 0.0256
_diffrn_reflns_limit_h_max 13
_diffrn_reflns_limit_h_min -13
_diffrn_reflns_limit_k_max 13
_diffrn_reflns_limit_k_min -14
_diffrn_reflns_limit_l_max 15
_diffrn_reflns_limit_l_min -15
_diffrn_reflns_number 22461
_diffrn_reflns_theta_full 26.00
_diffrn_reflns_theta_max 26.00
_diffrn_reflns_theta_min 1.75
_exptl_absorpt_coefficient_mu 0.226
_exptl_absorpt_correction_T_max 0.9866
_exptl_absorpt_correction_T_min 0.8709
_exptl_absorpt_correction_type multi-scane
_exptl_crystal_colour colorless
_exptl_crystal_density_diffrn 1.294
_exptl_crystal_description plate
_exptl_crystal_F_000 588
_exptl_crystal_size_max 0.63
_exptl_crystal_size_mid 0.23
_exptl_crystal_size_min 0.06
_refine_diff_density_max 0.398
_refine_diff_density_min -0.334
_refine_diff_density_rms 0.047
_refine_ls_extinction_method none
_refine_ls_goodness_of_fit_ref 1.024
_refine_ls_hydrogen_treatment constr
_refine_ls_matrix_type full
_refine_ls_number_parameters 343
_refine_ls_number_reflns 5570
_refine_ls_number_restraints 0
_refine_ls_restrained_S_all 1.024
_refine_ls_R_factor_all 0.0545
_refine_ls_R_factor_gt 0.0437
_refine_ls_shift/su_max 0.000
_refine_ls_shift/su_mean 0.000
_refine_ls_structure_factor_coef Fsqd
_refine_ls_weighting_details 'calc w=1/[\s^2^(Fo^2^)+(0.0563P)^2^+0.7579P] where P=(Fo^2^+2Fc^2^)/3'
_refine_ls_weighting_scheme calc
_refine_ls_wR_factor_gt 0.1133
_refine_ls_wR_factor_ref 0.1222
_reflns_number_gt 4569
_reflns_number_total 5570
_reflns_threshold_expression >2sigma(I)
_cod_data_source_file ic2009607_si_002_1.cif
_cod_data_source_block 5b
_cod_original_cell_volume 1419.04(8)
_cod_original_sg_symbol_Hall '-p 1'
_cod_database_code 4326078

loop_
_symmetry_equiv_pos_as_xyz
'x, y, z'
'-x, -y, -z'

loop_
_atom_site_label
_atom_site_type_symbol
_atom_site_fract_x
_atom_site_fract_y
_atom_site_fract_z
_atom_site_U_iso_or_equiv
_atom_site_adp_type
_atom_site_occupancy
_atom_site_symmetry_multiplicity
_atom_site_calc_flag
_atom_site_refinement_flags
S1 S 0.26008(5) 0.76832(5) 0.44185(5) 0.04478(16) Uani 1 1 d .
S2 S -0.20138(6) 0.96246(6) -0.00820(5) 0.05536(18) Uani 1 1 d .
O2 O 0.51706(12) 0.86209(14) 0.44478(12) 0.0418(3) Uani 1 1 d .
N1 N 0.83787(14) 0.66537(16) 0.54459(13) 0.0329(3) Uani 1 1 d .
O1 O 1.10194(12) 0.41217(14) 0.74371(12) 0.0406(3) Uani 1 1 d .
O3 O -0.08006(14) 1.16098(16) 0.31036(13) 0.0476(4) Uani 1 1 d .
C5 C 0.90357(18) 0.54873(19) 0.63176(16) 0.0340(4) Uani 1 1 d .
N2 N -0.10009(16) 0.98077(17) 0.28607(15) 0.0424(4) Uani 1 1 d .
C7 C 0.64735(17) 0.82992(19) 0.43417(17) 0.0349(4) Uani 1 1 d .
H7A H 0.6805 0.8987 0.4372 0.042 Uiso 1 1 calc R
H7B H 0.6613 0.8261 0.3611 0.042 Uiso 1 1 calc R
O4 O -0.20998(14) 1.18803(14) 0.16211(12) 0.0466(4) Uani 1 1 d .
C9 C 0.43979(18) 0.98530(19) 0.36927(16) 0.0347(4) Uani 1 1 d .
C10 C 0.71241(17) 0.69530(19) 0.53130(16) 0.0327(4) Uani 1 1 d .
C11 C 1.23118(17) 0.36357(19) 0.75993(16) 0.0332(4) Uani 1 1 d .
C12 C 1.28378(19) 0.2591(2) 0.86835(17) 0.0378(4) Uani 1 1 d .
C13 C 1.30743(18) 0.41066(19) 0.67655(17) 0.0363(4) Uani 1 1 d .
H13A H 1.2718 0.4820 0.6054 0.044 Uiso 1 1 calc R
C14 C 0.31281(18) 1.00911(19) 0.38738(16) 0.0346(4) Uani 1 1 d .
C15 C 0.22833(19) 1.1334(2) 0.31694(17) 0.0385(4) Uani 1 1 d .
H15A H 0.1438 1.1511 0.3283 0.046 Uiso 1 1 calc R
C16 C 0.47914(19) 1.0829(2) 0.28192(17) 0.0407(5) Uani 1 1 d .
H16A H 0.5635 1.0664 0.2698 0.049 Uiso 1 1 calc R
C17 C 0.7174(2) 0.4891(2) 0.68981(18) 0.0437(5) Uani 1 1 d .
H17A H 0.6773 0.4289 0.7379 0.052 Uiso 1 1 calc R
C18 C 0.64839(19) 0.6093(2) 0.60112(17) 0.0388(4) Uani 1 1 d .
H18A H 0.5612 0.6320 0.5885 0.047 Uiso 1 1 calc R
C19 C 0.84685(19) 0.4588(2) 0.70658(17) 0.0408(5) Uani 1 1 d .
H19A H 0.8948 0.3794 0.7672 0.049 Uiso 1 1 calc R
C20 C 0.27138(19) 0.9011(2) 0.48054(17) 0.0413(5) Uani 1 1 d .
H20A H 0.1898 0.9418 0.4980 0.050 Uiso 1 1 calc R
H20B H 0.3307 0.8613 0.5495 0.050 Uiso 1 1 calc R
C21 C 0.12869(19) 0.8623(2) 0.33040(18) 0.0417(5) Uani 1 1 d .
H21A H 0.1397 0.9490 0.2803 0.050 Uiso 1 1 calc R
H21B H 0.1278 0.8134 0.2846 0.050 Uiso 1 1 calc R
C22 C 1.43634(19) 0.3517(2) 0.69898(19) 0.0428(5) Uani 1 1 d .
H22A H 1.4873 0.3826 0.6425 0.051 Uiso 1 1 calc R
C23 C -0.12574(19) 1.1146(2) 0.25715(17) 0.0388(4) Uani 1 1 d .
C24 C 0.00219(19) 0.8866(2) 0.37725(19) 0.0486(5) Uani 1 1 d .
H24A H -0.0157 0.8011 0.4167 0.058 Uiso 1 1 calc R
H24B H 0.0072 0.9225 0.4327 0.058 Uiso 1 1 calc R
C25 C 1.04385(18) 0.5244(2) 0.63830(17) 0.0385(4) Uani 1 1 d .
H25A H 1.0754 0.5063 0.5744 0.046 Uiso 1 1 calc R
H25B H 1.0633 0.6041 0.6337 0.046 Uiso 1 1 calc R
C26 C 0.2674(2) 1.2313(2) 0.23033(18) 0.0426(5) Uani 1 1 d .
H26A H 0.2096 1.3144 0.1841 0.051 Uiso 1 1 calc R
C27 C -0.0986(2) 0.9508(2) 0.1048(2) 0.0493(5) Uani 1 1 d .
H27A H -0.0232 0.8754 0.1212 0.059 Uiso 1 1 calc R
H27B H -0.0733 1.0325 0.0774 0.059 Uiso 1 1 calc R
C28 C 1.4136(2) 0.2037(2) 0.8883(2) 0.0473(5) Uani 1 1 d .
H28A H 1.4505 0.1350 0.9602 0.057 Uiso 1 1 calc R
C29 C -0.1561(2) 0.9321(2) 0.21623(19) 0.0455(5) Uani 1 1 d .
H29A H -0.2456 0.9797 0.1977 0.055 Uiso 1 1 calc R
H29B H -0.1463 0.8367 0.2612 0.055 Uiso 1 1 calc R
C30 C 0.3918(2) 1.2055(2) 0.21275(19) 0.0450(5) Uani 1 1 d .
H30A H 0.4178 1.2711 0.1536 0.054 Uiso 1 1 calc R
C31 C 1.4898(2) 0.2475(2) 0.8045(2) 0.0495(5) Uani 1 1 d .
H31A H 1.5765 0.2069 0.8193 0.059 Uiso 1 1 calc R
C32 C -0.2031(2) 0.7901(2) 0.03869(18) 0.0469(5) Uani 1 1 d .
H32A H -0.2314 0.7807 -0.0275 0.056 Uiso 1 1 calc R
H32B H -0.1173 0.7312 0.0657 0.056 Uiso 1 1 calc R
C33 C -0.2520(2) 1.3362(2) 0.11131(19) 0.0496(5) Uani 1 1 d .
C34 C -0.3289(2) 1.3818(2) 0.1921(2) 0.0580(6) Uani 1 1 d .
H34A H -0.2744 1.3623 0.2583 0.087 Uiso 1 1 calc R
H34B H -0.3908 1.3347 0.2161 0.087 Uiso 1 1 calc R
H34C H -0.3703 1.4774 0.1535 0.087 Uiso 1 1 calc R
C35 C -0.3349(3) 1.3695(3) 0.0034(2) 0.0695(8) Uani 1 1 d .
H35A H -0.2837 1.3423 -0.0477 0.104 Uiso 1 1 calc R
H35B H -0.3764 1.4651 -0.0342 0.104 Uiso 1 1 calc R
H35C H -0.3968 1.3220 0.0242 0.104 Uiso 1 1 calc R
C36 C -0.1417(3) 1.3929(3) 0.0815(3) 0.0811(9) Uani 1 1 d .
H36A H -0.0970 1.3629 0.0287 0.122 Uiso 1 1 calc R
H36B H -0.0861 1.3618 0.1503 0.122 Uiso 1 1 calc R
H36C H -0.1722 1.4900 0.0466 0.122 Uiso 1 1 calc R

loop_
_atom_site_aniso_label
_atom_site_aniso_U_11
_atom_site_aniso_U_22
_atom_site_aniso_U_33
_atom_site_aniso_U_23
_atom_site_aniso_U_13
_atom_site_aniso_U_12
S1 0.0333(3) 0.0334(3) 0.0548(3) -0.0105(2) 0.0036(2) -0.0046(2)
S2 0.0546(4) 0.0525(4) 0.0433(3) -0.0038(3) -0.0004(3) -0.0194(3)
O2 0.0252(7) 0.0427(8) 0.0426(8) -0.0069(6) 0.0030(6) -0.0064(6)
N1 0.0279(8) 0.0365(8) 0.0359(8) -0.0177(7) 0.0017(6) -0.0087(7)
O1 0.0275(7) 0.0465(8) 0.0389(7) -0.0131(6) -0.0001(6) -0.0061(6)
O3 0.0410(8) 0.0570(9) 0.0489(8) -0.0255(8) 0.0043(7) -0.0164(7)
C5 0.0315(10) 0.0385(10) 0.0358(10) -0.0206(8) 0.0011(8) -0.0086(8)
N2 0.0355(9) 0.0410(10) 0.0449(10) -0.0144(8) 0.0033(7) -0.0093(7)
C7 0.0269(9) 0.0360(10) 0.0418(10) -0.0164(8) 0.0040(8) -0.0101(8)
O4 0.0494(9) 0.0392(8) 0.0466(8) -0.0187(7) -0.0049(7) -0.0061(7)
C9 0.0312(10) 0.0355(10) 0.0346(10) -0.0148(8) 0.0000(8) -0.0062(8)
C10 0.0294(10) 0.0379(10) 0.0357(10) -0.0206(8) 0.0012(8) -0.0102(8)
C11 0.0292(10) 0.0330(9) 0.0405(10) -0.0203(8) -0.0034(8) -0.0066(8)
C12 0.0389(11) 0.0367(10) 0.0400(10) -0.0175(9) -0.0026(8) -0.0129(8)
C13 0.0345(10) 0.0334(10) 0.0401(10) -0.0156(8) -0.0011(8) -0.0091(8)
C14 0.0322(10) 0.0400(10) 0.0343(10) -0.0191(8) 0.0037(8) -0.0099(8)
C15 0.0317(10) 0.0415(11) 0.0453(11) -0.0253(9) -0.0002(8) -0.0049(8)
C16 0.0341(11) 0.0424(11) 0.0459(11) -0.0178(9) 0.0056(9) -0.0138(9)
C17 0.0391(11) 0.0453(12) 0.0442(11) -0.0126(9) 0.0034(9) -0.0196(9)
C18 0.0296(10) 0.0449(11) 0.0423(11) -0.0177(9) 0.0003(8) -0.0138(8)
C19 0.0404(11) 0.0358(10) 0.0402(11) -0.0115(9) -0.0045(9) -0.0100(9)
C20 0.0315(10) 0.0488(12) 0.0381(10) -0.0163(9) 0.0061(8) -0.0078(9)
C21 0.0386(11) 0.0385(11) 0.0481(12) -0.0189(9) 0.0050(9) -0.0115(9)
C22 0.0338(11) 0.0430(11) 0.0562(13) -0.0242(10) 0.0050(9) -0.0143(9)
C23 0.0329(10) 0.0434(11) 0.0385(10) -0.0167(9) 0.0067(8) -0.0108(9)
C24 0.0351(11) 0.0433(12) 0.0487(12) -0.0036(10) 0.0046(9) -0.0101(9)
C25 0.0318(10) 0.0418(11) 0.0363(10) -0.0139(9) -0.0008(8) -0.0071(8)
C26 0.0451(12) 0.0335(10) 0.0456(12) -0.0176(9) -0.0049(9) -0.0053(9)
C27 0.0415(12) 0.0542(13) 0.0565(13) -0.0254(11) 0.0130(10) -0.0187(10)
C28 0.0418(12) 0.0380(11) 0.0501(12) -0.0104(10) -0.0131(10) -0.0074(9)
C29 0.0404(12) 0.0437(12) 0.0542(13) -0.0211(10) 0.0125(10) -0.0159(9)
C30 0.0500(13) 0.0369(11) 0.0448(12) -0.0134(9) 0.0037(10) -0.0153(9)
C31 0.0290(11) 0.0447(12) 0.0679(15) -0.0208(11) -0.0068(10) -0.0060(9)
C32 0.0504(13) 0.0545(13) 0.0366(11) -0.0202(10) -0.0012(9) -0.0160(10)
C33 0.0552(14) 0.0368(11) 0.0478(12) -0.0115(10) 0.0023(10) -0.0111(10)
C34 0.0593(15) 0.0466(13) 0.0683(16) -0.0299(12) -0.0006(12) -0.0081(11)
C35 0.083(2) 0.0569(15) 0.0460(14) -0.0121(12) -0.0074(13) -0.0037(14)
C36 0.083(2) 0.0707(19) 0.078(2) -0.0136(16) 0.0189(17) -0.0364(16)

loop_
_atom_type_symbol
_atom_type_description
_atom_type_scat_dispersion_real
_atom_type_scat_dispersion_imag
_atom_type_scat_source
C C 0.0033 0.0016 'International Tables Vol C Tables 4.2.6.8 and 6.1.1.4'
H H 0.0000 0.0000 'International Tables Vol C Tables 4.2.6.8 and 6.1.1.4'
N N 0.0061 0.0033 'International Tables Vol C Tables 4.2.6.8 and 6.1.1.4'
O O 0.0106 0.0060 'International Tables Vol C Tables 4.2.6.8 and 6.1.1.4'
S S 0.1246 0.1234 'International Tables Vol C Tables 4.2.6.8 and 6.1.1.4'

loop_
_geom_angle_atom_site_label_1
_geom_angle_atom_site_label_2
_geom_angle_atom_site_label_3
_geom_angle
_geom_angle_site_symmetry_1
_geom_angle_site_symmetry_3
C21 S1 C20 99.68(10) . .
C27 S2 C32 102.95(11) . .
C9 O2 C7 118.48(15) . .
C10 N1 C5 118.13(16) . .
C11 O1 C25 117.79(15) . .
N1 C5 C19 122.54(18) . .
N1 C5 C25 113.82(17) . .
C19 C5 C25 123.63(18) . .
C23 N2 C24 117.96(18) . .
C23 N2 C29 121.63(17) . .
C24 N2 C29 119.52(18) . .
O2 C7 C10 108.25(15) . .
C23 O4 C33 121.34(17) . .
O2 C9 C16 124.89(17) . .
O2 C9 C14 114.49(17) . .
C16 C9 C14 120.61(18) . .
N1 C10 C18 122.92(18) . .
N1 C10 C7 114.06(16) . .
C18 C10 C7 123.02(17) . .
O1 C11 C13 124.05(17) . .
O1 C11 C12 115.36(17) . .
C13 C11 C12 120.58(18) . .
C28 C12 C11 117.78(19) . .
C28 C12 C32 120.79(19) . 2_666
C11 C12 C32 121.42(18) . 2_666
C22 C13 C11 120.01(19) . .
C15 C14 C9 118.35(18) . .
C15 C14 C20 121.75(18) . .
C9 C14 C20 119.90(17) . .
C26 C15 C14 121.19(19) . .
C9 C16 C30 119.33(19) . .
C18 C17 C19 119.40(19) . .
C17 C18 C10 118.22(18) . .
C5 C19 C17 118.74(19) . .
C14 C20 S1 112.92(14) . .
C24 C21 S1 112.99(15) . .
C31 C22 C13 120.3(2) . .
O3 C23 O4 125.06(19) . .
O3 C23 N2 124.56(19) . .
O4 C23 N2 110.37(18) . .
N2 C24 C21 111.85(17) . .
O1 C25 C5 109.00(16) . .
C30 C26 C15 119.66(19) . .
C29 C27 S2 114.67(16) . .
C31 C28 C12 121.9(2) . .
N2 C29 C27 113.84(18) . .
C26 C30 C16 120.8(2) . .
C22 C31 C28 119.41(19) . .
C12 C32 S2 116.43(15) 2_666 .
O4 C33 C34 109.07(18) . .
O4 C33 C36 111.3(2) . .
C34 C33 C36 112.5(2) . .
O4 C33 C35 101.07(19) . .
C34 C33 C35 110.9(2) . .
C36 C33 C35 111.3(2) . .

loop_
_geom_bond_atom_site_label_1
_geom_bond_atom_site_label_2
_geom_bond_distance
_geom_bond_site_symmetry_2
S1 C21 1.800(2) .
S1 C20 1.816(2) .
S2 C27 1.799(2) .
S2 C32 1.805(2) .
O2 C9 1.366(2) .
O2 C7 1.414(2) .
N1 C10 1.337(2) .
N1 C5 1.340(2) .
O1 C11 1.374(2) .
O1 C25 1.417(2) .
O3 C23 1.212(2) .
C5 C19 1.379(3) .
C5 C25 1.505(3) .
N2 C23 1.355(3) .
N2 C24 1.458(3) .
N2 C29 1.459(3) .
C7 C10 1.498(3) .
O4 C23 1.346(2) .
O4 C33 1.465(3) .
C9 C16 1.383(3) .
C9 C14 1.400(3) .
C10 C18 1.385(3) .
C11 C13 1.385(3) .
C11 C12 1.398(3) .
C12 C28 1.386(3) .
C12 C32 1.502(3) 2_666
C13 C22 1.381(3) .
C14 C15 1.386(3) .
C14 C20 1.497(3) .
C15 C26 1.378(3) .
C16 C30 1.384(3) .
C17 C18 1.379(3) .
C17 C19 1.382(3) .
C21 C24 1.527(3) .
C22 C31 1.375(3) .
C26 C30 1.371(3) .
C27 C29 1.524(3) .
C28 C31 1.379(3) .
C32 C12 1.502(3) 2_666
C33 C34 1.510(3) .
C33 C36 1.516(4) .
C33 C35 1.523(4) .
